data_4127383
loop_
_publ_author_name
'Hayashi, Mikihiro'
'Takahashi, Yuki'
'Yoshida, Yukihiro'
'Sugimoto, Kunihisa'
'Kitagawa, Hiroshi'

_publ_section_title
;
 Role of <i>d</i>-Elements in a Proton-Electron Coupling of <i>d</i>-\p
 Hybridized Electron Systems.
;
_journal_issue 29
_journal_name_full 'Journal of the American Chemical Society'
_journal_page_first 11686
_journal_page_last 11693
_journal_paper_doi 10.1021/jacs.9b04937
_journal_volume 141
_journal_year 2019
_chemical_formula_moiety 'C18 H16 N6 Pd S4 '
_chemical_formula_sum 'C18 H16 N6 Pd S4'
_chemical_formula_weight 551.00
_space_group_IT_number 14
_space_group_name_Hall '-P 2yab'
_space_group_name_H-M_alt 'P 1 21/a 1'
_symmetry_cell_setting monoclinic
_symmetry_Int_Tables_number 14
_symmetry_space_group_name_Hall '-P 2yab'
_symmetry_space_group_name_H-M 'P 1 21/a 1'
_cell_angle_alpha 90.0000
_cell_angle_beta 104.803(4)
_cell_angle_gamma 90.0000
_cell_formula_units_Z 2
_cell_length_a 9.1160(7)
_cell_length_b 11.6900(9)
_cell_length_c 10.8200(5)
_cell_measurement_reflns_used 3342
_cell_measurement_temperature 296.1
_cell_measurement_theta_max 23.8
_cell_measurement_theta_min 3.5
_cell_volume 1114.78(13)
_computing_cell_refinement 'MSC/AFC Diffractometer Control'
_computing_data_collection 'MSC/AFC Diffractometer Control'
_computing_data_reduction CrystalStructure
_computing_publication_material 'CrystalStructure 3.8.0'
_computing_structure_refinement SHELXL
_computing_structure_solution SIR2004
_diffrn_ambient_temperature 296
_diffrn_measured_fraction_theta_full 0.957
_diffrn_measured_fraction_theta_max 0.957
_diffrn_measurement_device_type 'Large cylindrical IP camera'
_diffrn_measurement_method \w
_diffrn_radiation_type 'Synchrotron (SPring-8 BL02B1)'
_diffrn_radiation_wavelength 0.55981
_diffrn_reflns_av_R_equivalents 0.031
_diffrn_reflns_limit_h_max 13
_diffrn_reflns_limit_h_min 0
_diffrn_reflns_limit_k_max 16
_diffrn_reflns_limit_k_min 0
_diffrn_reflns_limit_l_max 14
_diffrn_reflns_limit_l_min -15
_diffrn_reflns_number 3342
_diffrn_reflns_theta_full 23.78
_diffrn_reflns_theta_max 23.78
_diffrn_standards_decay_% 0.00
_diffrn_standards_interval_count 0
_diffrn_standards_number 0
_exptl_absorpt_coefficient_mu 1.225
_exptl_absorpt_correction_type none
_exptl_crystal_colour red
_exptl_crystal_density_diffrn 1.641
_exptl_crystal_density_method 'not measured'
_exptl_crystal_description prism
_exptl_crystal_F_000 552.00
_exptl_crystal_size_max 0.20
_exptl_crystal_size_mid 0.10
_exptl_crystal_size_min 0.10
_refine_diff_density_max 0.47
_refine_diff_density_min -0.59
_refine_ls_extinction_method none
_refine_ls_goodness_of_fit_ref 1.131
_refine_ls_hydrogen_treatment refall
_refine_ls_number_parameters 134
_refine_ls_number_reflns 3342
_refine_ls_R_factor_gt 0.0472
_refine_ls_shift/su_max 0.0000
_refine_ls_structure_factor_coef Fsqd
_refine_ls_weighting_details 'w = 1/[\s^2^(Fo^2^)+(0.0663P)^2^+0.4711P] where P=(Fo^2^+2Fc^2^)/3'
_refine_ls_weighting_scheme calc
_refine_ls_wR_factor_ref 0.1398
_reflns_number_gt 2860
_reflns_number_total 3342
_reflns_threshold_expression F^2^>2.0\s(F^2^)
_cod_data_source_file ja9b04937_si_009.cif
_cod_data_source_block Pd(HL)2_2Py
_cod_original_formula_sum 'C18 H16 N6 Pd S4 '
_cod_database_code 4127383

loop_
_symmetry_equiv_pos_site_id
_symmetry_equiv_pos_as_xyz
1 +X,+Y,+Z
2 1/2-X,1/2+Y,-Z
3 -X,-Y,-Z
4 1/2+X,1/2-Y,+Z

loop_
_atom_site_label
_atom_site_type_symbol
_atom_site_fract_x
_atom_site_fract_y
_atom_site_fract_z
_atom_site_U_iso_or_equiv
_atom_site_adp_type
_atom_site_occupancy
_atom_site_symmetry_multiplicity
_atom_site_calc_flag
_atom_site_refinement_flags
Pd(1) Pd 1.0000 0.0000 0.5000 0.06189(14) Uani 1.00 2 d S
S(1) S 1.22195(10) 0.05820(8) 0.63759(6) 0.0713(2) Uani 1.00 1 d .
S(2) S 1.10252(11) 0.03050(9) 0.33072(7) 0.0747(2) Uani 1.00 1 d .
N(1) N 1.4703(3) 0.1388(2) 0.5852(2) 0.0691(6) Uani 1.00 1 d .
N(2) N 1.3658(3) 0.1221(2) 0.3259(2) 0.0716(6) Uani 1.00 1 d .
N(3) N 1.0854(3) 0.3380(3) -0.1615(2) 0.0809(7) Uani 1.00 1 d .
C(1) C 1.3300(3) 0.0979(2) 0.5363(2) 0.0607(6) Uani 1.00 1 d .
C(2) C 1.2790(3) 0.0882(2) 0.4010(2) 0.0616(6) Uani 1.00 1 d .
C(3) C 1.5568(5) 0.1714(2) 0.5098(3) 0.0775(8) Uani 1.00 1 d .
C(4) C 1.5038(4) 0.1632(2) 0.3803(3) 0.0776(8) Uani 1.00 1 d .
C(5) C 1.1546(9) 0.4215(5) -0.0941(4) 0.149(2) Uani 1.00 1 d .
C(6) C 1.2211(10) 0.4146(7) 0.0343(4) 0.186(4) Uani 1.00 1 d .
C(7) C 1.2188(7) 0.3219(5) 0.0948(4) 0.1232(18) Uani 1.00 1 d .
C(8) C 1.1459(10) 0.2334(6) 0.0318(5) 0.154(2) Uani 1.00 1 d .
C(9) C 1.0800(9) 0.2440(5) -0.1002(5) 0.143(2) Uani 1.00 1 d .
H(1) H 1.5048 0.1439 0.6667 0.083 Uiso 1.00 1 c R
H(2) H 1.6536 0.1998 0.5453 0.093 Uiso 1.00 1 c R
H(3) H 1.5653 0.1869 0.3286 0.093 Uiso 1.00 1 c R
H(4) H 1.1600 0.4908 -0.1350 0.179 Uiso 1.00 1 c R
H(5) H 1.2684 0.4787 0.0778 0.223 Uiso 1.00 1 c R
H(6) H 1.2674 0.3163 0.1813 0.148 Uiso 1.00 1 c R
H(7) H 1.1381 0.1653 0.0740 0.185 Uiso 1.00 1 c R
H(8) H 1.0309 0.1812 -0.1450 0.172 Uiso 1.00 1 c R

loop_
_atom_site_aniso_label
_atom_site_aniso_U_11
_atom_site_aniso_U_22
_atom_site_aniso_U_33
_atom_site_aniso_U_12
_atom_site_aniso_U_13
_atom_site_aniso_U_23
Pd(1) 0.0733(2) 0.0672(2) 0.03788(17) 0.00875(13) 0.00083(13) 0.00092(11)
S(1) 0.0791(4) 0.0915(5) 0.0360(3) 0.0016(3) 0.0012(2) 0.0022(3)
S(2) 0.0833(5) 0.0954(5) 0.0378(3) -0.0003(4) 0.0014(3) -0.0040(3)
N(1) 0.0874(16) 0.0624(12) 0.0472(11) -0.0026(11) -0.0016(11) 0.0012(9)
N(2) 0.0950(18) 0.0703(14) 0.0459(11) 0.0010(13) 0.0116(11) 0.0067(10)
N(3) 0.0899(18) 0.099(2) 0.0482(12) 0.0114(16) 0.0076(12) 0.0091(13)
C(1) 0.0772(16) 0.0543(12) 0.0425(11) 0.0086(11) 0.0007(10) 0.0015(9)
C(2) 0.0810(17) 0.0562(13) 0.0418(11) 0.0085(11) 0.0053(10) 0.0023(9)
C(3) 0.095(2) 0.0639(17) 0.0662(18) -0.0123(16) 0.0075(15) 0.0039(13)
C(4) 0.104(2) 0.0674(17) 0.0618(17) -0.0089(16) 0.0219(17) 0.0088(14)
C(5) 0.240(7) 0.130(4) 0.053(2) -0.037(4) -0.008(3) 0.021(2)
C(6) 0.287(10) 0.178(7) 0.054(2) -0.074(7) -0.023(4) 0.019(3)
C(7) 0.163(4) 0.142(4) 0.0528(19) 0.019(3) 0.006(2) 0.023(2)
C(8) 0.256(8) 0.115(4) 0.088(3) 0.020(5) 0.038(4) 0.043(3)
C(9) 0.222(7) 0.104(3) 0.088(3) -0.009(4) 0.011(3) -0.001(2)

loop_
_atom_type_symbol
_atom_type_description
_atom_type_scat_dispersion_real
_atom_type_scat_dispersion_imag
_atom_type_scat_source
C C 0.003 0.002
;
International Tables for Crystallography
(1992, Vol. C, Tables 4.2.6.8 and 6.1.1.4)
;
H H 0.000 0.000
;
International Tables for Crystallography
(1992, Vol. C, Table 6.1.1.4)
;
N N 0.006 0.003
;
International Tables for Crystallography
(1992, Vol. C, Tables 4.2.6.8 and 6.1.1.4)
;
Pd Pd -0.999 1.007
;
International Tables for Crystallography
(1992, Vol. C, Tables 4.2.6.8 and 6.1.1.4)
;
S S 0.125 0.123
;
International Tables for Crystallography
(1992, Vol. C, Tables 4.2.6.8 and 6.1.1.4)
;

loop_
_geom_angle_atom_site_label_1
_geom_angle_atom_site_label_2
_geom_angle_atom_site_label_3
_geom_angle
_geom_angle_publ_flag
_geom_angle_site_symmetry_1
_geom_angle_site_symmetry_3
S(1) Pd(1) S(1) 180.00(4) yes . 7_603
S(1) Pd(1) S(2) 90.02(2) yes . .
S(1) Pd(1) S(2) 89.98(2) yes . 7_603
S(1) Pd(1) S(2) 89.98(2) yes 7_603 .
S(1) Pd(1) S(2) 90.02(2) yes 7_603 7_603
S(2) Pd(1) S(2) 180.00(4) yes . 7_603
Pd(1) S(1) C(1) 102.81(8) yes . .
Pd(1) S(2) C(2) 103.47(10) yes . .
C(1) N(1) C(3) 121.1(2) yes . .
C(2) N(2) C(4) 118.6(2) yes . .
C(5) N(3) C(9) 115.7(4) yes . .
S(1) C(1) N(1) 119.4(2) yes . .
S(1) C(1) C(2) 123.1(2) yes . .
N(1) C(1) C(2) 117.5(2) yes . .
S(2) C(2) N(2) 118.57(19) yes . .
S(2) C(2) C(1) 120.4(2) yes . .
N(2) C(2) C(1) 121.0(2) yes . .
N(1) C(3) C(4) 120.1(3) yes . .
N(2) C(4) C(3) 121.7(4) yes . .
N(3) C(5) C(6) 123.9(6) yes . .
C(5) C(6) C(7) 120.8(7) yes . .
C(6) C(7) C(8) 118.4(5) yes . .
C(7) C(8) C(9) 118.9(6) yes . .
N(3) C(9) C(8) 122.3(5) yes . .
C(1) N(1) H(1) 119.5 no . .
C(3) N(1) H(1) 119.5 no . .
N(1) C(3) H(2) 120.0(3) no . .
C(4) C(3) H(2) 120.0(4) no . .
N(2) C(4) H(3) 119.2(3) no . .
C(3) C(4) H(3) 119.2(3) no . .
N(3) C(5) H(4) 118.1(4) no . .
C(6) C(5) H(4) 118.1(6) no . .
C(5) C(6) H(5) 119.6(7) no . .
C(7) C(6) H(5) 119.6(5) no . .
C(6) C(7) H(6) 120.8(6) no . .
C(8) C(7) H(6) 120.8(6) no . .
C(7) C(8) H(7) 120.6(5) no . .
C(9) C(8) H(7) 120.6(6) no . .
N(3) C(9) H(8) 118.8(5) no . .
C(8) C(9) H(8) 118.9(6) no . .

loop_
_geom_bond_atom_site_label_1
_geom_bond_atom_site_label_2
_geom_bond_distance
_geom_bond_publ_flag
_geom_bond_site_symmetry_2
Pd(1) S(1) 2.2877(7) yes .
Pd(1) S(1) 2.2877(7) yes 7_603
Pd(1) S(2) 2.2869(9) yes .
Pd(1) S(2) 2.2869(9) yes 7_603
S(1) C(1) 1.714(3) yes .
S(2) C(2) 1.731(3) yes .
N(1) C(1) 1.341(4) yes .
N(1) C(3) 1.327(5) yes .
N(2) C(2) 1.331(4) yes .
N(2) C(4) 1.335(4) yes .
N(3) C(5) 1.283(6) yes .
N(3) C(9) 1.290(7) yes .
C(1) C(2) 1.423(3) yes .
C(3) C(4) 1.363(4) yes .
C(5) C(6) 1.369(6) yes .
C(6) C(7) 1.270(10) yes .
C(7) C(8) 1.321(9) yes .
C(8) C(9) 1.407(8) yes .
N(1) H(1) 0.860 no .
C(3) H(2) 0.930(4) no .
C(4) H(3) 0.930(4) no .
C(5) H(4) 0.930(6) no .
C(6) H(5) 0.930(7) no .
C(7) H(6) 0.930(4) no .
C(8) H(7) 0.930(7) no .
C(9) H(8) 0.930(6) no .

loop_
_geom_contact_atom_site_label_1
_geom_contact_atom_site_label_2
_geom_contact_distance
_geom_contact_site_symmetry_2
N(1) N(2) 3.423(3) 8_603
N(1) N(3) 2.687(3) 5_604
N(1) C(2) 3.480(4) 8_603
N(1) C(4) 3.551(4) 8_603
N(1) C(5) 3.519(5) 5_604
N(1) C(9) 3.567(6) 5_604
N(2) N(1) 3.423(3) 8_603
N(2) C(5) 3.403(6) 7_502
N(2) C(7) 3.434(6) .
N(2) C(8) 3.547(6) .
N(3) N(1) 2.687(3) 5_604
N(3) C(1) 3.576(3) 5_604
N(3) C(3) 3.501(4) 5_604
C(1) N(3) 3.576(3) 5_604
C(1) C(3) 3.389(4) 8_603
C(1) C(4) 3.425(4) 8_603
C(2) N(1) 3.480(4) 8_603
C(2) C(3) 3.412(4) 8_603
C(3) N(3) 3.501(4) 5_604
C(3) C(1) 3.389(4) 8_603
C(3) C(2) 3.412(4) 8_603
C(4) N(1) 3.551(4) 8_603
C(4) C(1) 3.425(4) 8_603
C(5) N(1) 3.519(5) 5_604
C(5) N(2) 3.403(6) 7_502
C(7) N(2) 3.434(6) .
C(8) N(2) 3.547(6) .
C(9) N(1) 3.567(6) 5_604
S(1) H(2) 3.0116(9) 5_504
S(1) H(3) 3.4266(9) 8_603
S(1) H(5) 3.1965(7) 7_602
S(1) H(6) 3.4274(8) 7_602
S(1) H(8) 3.5680(8) 5_601
S(2) H(2) 3.5307(9) 8_603
S(2) H(3) 3.3204(10) 5_504
S(2) H(4) 3.4252(9) 7_502
S(2) H(5) 3.5383(7) 5_504
S(2) H(6) 3.5541(9) 5_504
S(2) H(7) 3.2803(8) .
S(2) H(8) 3.2235(9) 7_503
N(1) H(2) 3.383(2) 5_504
N(1) H(4) 3.432(2) 5_604
N(1) H(8) 3.527(2) 5_604
N(2) H(1) 3.319 8_603
N(2) H(3) 3.540(3) 5_504
N(2) H(4) 2.535(2) 7_502
N(2) H(6) 2.773(2) .
N(2) H(7) 3.016(2) .
N(3) H(1) 1.828 4_404
N(3) H(2) 3.415(3) 5_604
C(1) H(2) 2.875(2) 5_504
C(2) H(1) 3.538 8_603
C(2) H(2) 3.445(2) 8_603
C(2) H(2) 3.286(3) 5_504
C(2) H(3) 3.247(2) 5_504
C(2) H(4) 3.272(2) 7_502
C(2) H(6) 3.556(2) .
C(2) H(7) 3.558(2) .
C(4) H(4) 3.363(3) 7_502
C(4) H(6) 3.180(3) .
C(5) H(1) 2.709 4_404
C(5) H(7) 3.395(7) 7_502
C(6) H(7) 3.518(8) 7_502
C(7) H(3) 3.190(6) 5_504
C(8) H(3) 3.595(7) 5_504
C(8) H(4) 3.378(7) 7_502
C(8) H(5) 3.370(7) 7_502
C(9) H(1) 2.768 4_404
C(9) H(5) 3.379(7) 7_502
H(1) N(2) 3.319 8_603
H(1) N(3) 1.828 5_604
H(1) C(2) 3.538 8_603
H(1) C(5) 2.709 5_604
H(1) C(9) 2.768 5_604
H(1) H(4) 2.745 5_604
H(1) H(8) 2.853 5_604
H(2) S(1) 3.0116(9) 5_504
H(2) S(2) 3.5307(9) 8_603
H(2) N(1) 3.383(2) 5_504
H(2) N(3) 3.415(3) 5_604
H(2) C(1) 2.875(2) 5_504
H(2) C(2) 3.445(2) 8_603
H(2) C(2) 3.286(3) 5_504
H(3) S(1) 3.4266(9) 8_603
H(3) S(2) 3.3204(10) 5_504
H(3) N(2) 3.540(3) 5_504
H(3) C(2) 3.247(2) 5_504
H(3) C(7) 3.190(6) 5_504
H(3) C(8) 3.595(7) 5_504
H(3) H(4) 3.415 7_502
H(3) H(6) 3.161 .
H(3) H(6) 2.726 5_504
H(3) H(7) 3.457 5_504
H(4) S(2) 3.4252(9) 7_502
H(4) N(1) 3.432(2) 5_604
H(4) N(2) 2.535(2) 7_502
H(4) C(2) 3.272(2) 7_502
H(4) C(4) 3.363(3) 7_502
H(4) C(8) 3.378(7) 7_502
H(4) H(1) 2.745 4_404
H(4) H(3) 3.415 7_502
H(4) H(7) 2.713 7_502
H(5) S(1) 3.1965(7) 7_602
H(5) S(2) 3.5383(7) 5_504
H(5) C(8) 3.370(7) 7_502
H(5) C(9) 3.379(7) 7_502
H(5) H(7) 2.982 7_502
H(5) H(8) 2.966 7_502
H(6) S(1) 3.4274(8) 7_602
H(6) S(2) 3.5541(9) 5_504
H(6) N(2) 2.773(2) .
H(6) C(2) 3.556(2) .
H(6) C(4) 3.180(3) .
H(6) H(3) 3.161 .
H(6) H(3) 2.726 4_504
H(7) S(2) 3.2803(8) .
H(7) N(2) 3.016(2) .
H(7) C(2) 3.558(2) .
H(7) C(5) 3.395(7) 7_502
H(7) C(6) 3.518(8) 7_502
H(7) H(3) 3.457 4_504
H(7) H(4) 2.713 7_502
H(7) H(5) 2.982 7_502
H(8) S(1) 3.5680(8) 5_401
H(8) S(2) 3.2235(9) 7_503
H(8) N(1) 3.527(2) 5_604
H(8) H(1) 2.853 4_404
H(8) H(5) 2.966 7_502

loop_
_geom_torsion_atom_site_label_1
_geom_torsion_atom_site_label_2
_geom_torsion_atom_site_label_3
_geom_torsion_atom_site_label_4
_geom_torsion
_geom_torsion_site_symmetry_1
_geom_torsion_site_symmetry_3
_geom_torsion_site_symmetry_4
S(1) Pd(1) S(2) C(2) -4.04(10) . . .
S(2) Pd(1) S(1) C(1) 3.31(10) . . .
S(1) Pd(1) S(2) C(2) -175.96(10) . 7_603 7_603
S(2) Pd(1) S(1) C(1) -176.69(10) 7_603 . .
S(1) Pd(1) S(2) C(2) 175.96(10) 7_603 . .
S(2) Pd(1) S(1) C(1) 176.69(10) . 7_603 7_603
S(1) Pd(1) S(2) C(2) 4.04(10) 7_603 7_603 7_603
S(2) Pd(1) S(1) C(1) -3.31(10) 7_603 7_603 7_603
Pd(1) S(1) C(1) N(1) 179.2(2) . . .
Pd(1) S(1) C(1) C(2) -1.8(2) . . .
Pd(1) S(2) C(2) N(2) -176.3(2) . . .
Pd(1) S(2) C(2) C(1) 4.3(2) . . .
C(1) N(1) C(3) C(4) -0.3(5) . . .
C(3) N(1) C(1) S(1) -179.4(2) . . .
C(3) N(1) C(1) C(2) 1.6(4) . . .
C(2) N(2) C(4) C(3) -0.2(4) . . .
C(4) N(2) C(2) S(2) -177.9(2) . . .
C(4) N(2) C(2) C(1) 1.5(4) . . .
C(5) N(3) C(9) C(8) -0.1(8) . . .
C(9) N(3) C(5) C(6) 0.5(8) . . .
S(1) C(1) C(2) S(2) -1.8(3) . . .
S(1) C(1) C(2) N(2) 178.7(2) . . .
N(1) C(1) C(2) S(2) 177.2(2) . . .
N(1) C(1) C(2) N(2) -2.2(4) . . .
N(1) C(3) C(4) N(2) -0.5(5) . . .
N(3) C(5) C(6) C(7) 0.8(12) . . .
C(5) C(6) C(7) C(8) -2.5(13) . . .
C(6) C(7) C(8) C(9) 2.9(12) . . .
C(7) C(8) C(9) N(3) -1.6(13) . . .
